data_2212596
loop_
_publ_author_name
'Gilles Gasser'
'Helen Stoeckli-Evans'

_publ_section_title
;
 2-Carbamoyl-3-pyridyl benzoate
;
_journal_coeditor_code HG2186
_journal_issue 3
_journal_name_full 'Acta Crystallographica Section E'
_journal_page_first o1421
_journal_page_last o1422
_journal_paper_doi 10.1107/S1600536807008112
_journal_volume 63
_journal_year 2007
_chemical_formula_iupac 'C13 H10 N2 O3'
_chemical_formula_moiety 'C13 H10 N2 O3'
_chemical_formula_sum 'C13 H10 N2 O3'
_chemical_formula_weight 242.23
_chemical_name_systematic
;
2-Carbamoyl-3-pyridyl benzoate
;
_space_group_IT_number 2
_symmetry_cell_setting triclinic
_symmetry_space_group_name_Hall '-P 1'
_symmetry_space_group_name_H-M 'P -1'
_atom_sites_solution_hydrogens geom
_atom_sites_solution_primary direct
_atom_sites_solution_secondary difmap
_audit_creation_method SHELXL-97
_cell_angle_alpha 104.457(9)
_cell_angle_beta 100.951(9)
_cell_angle_gamma 102.729(9)
_cell_formula_units_Z 4
_cell_length_a 8.1955(10)
_cell_length_b 10.5805(13)
_cell_length_c 14.6556(15)
_cell_measurement_reflns_used 98
_cell_measurement_temperature 153(2)
_cell_measurement_theta_max 30.6
_cell_measurement_theta_min 10.2
_cell_volume 1159.3(3)
_computing_cell_refinement STADI4
_computing_data_collection 'STADI4 (Stoe & Cie, 1997)'
_computing_data_reduction 'X-RED (Stoe & Cie, 1997)'
_computing_molecular_graphics 'PLATON (Spek, 2003)'
_computing_publication_material SHELXL97
_computing_structure_refinement 'SHELXL97 (Sheldrick, 1997)'
_computing_structure_solution 'SHELXS97 (Sheldrick, 1997)'
_diffrn_ambient_temperature 153(2)
_diffrn_measured_fraction_theta_full 0.971
_diffrn_measured_fraction_theta_max 0.971
_diffrn_measurement_device_type 'Stoe AED2 four-circle'
_diffrn_measurement_method 2\q/\w
_diffrn_radiation_monochromator graphite
_diffrn_radiation_source 'fine-focus sealed tube'
_diffrn_radiation_type MoK\a
_diffrn_radiation_wavelength 0.71073
_diffrn_reflns_av_R_equivalents 0.0000
_diffrn_reflns_av_sigmaI/netI 0.0084
_diffrn_reflns_limit_h_max 9
_diffrn_reflns_limit_h_min -9
_diffrn_reflns_limit_k_max 12
_diffrn_reflns_limit_k_min -12
_diffrn_reflns_limit_l_max 17
_diffrn_reflns_limit_l_min 0
_diffrn_reflns_number 4037
_diffrn_reflns_theta_full 25.14
_diffrn_reflns_theta_max 25.14
_diffrn_reflns_theta_min 1.49
_diffrn_standards_decay_% 1
_diffrn_standards_interval_time 60
_diffrn_standards_number 2
_exptl_absorpt_coefficient_mu 0.101
_exptl_absorpt_correction_type none
_exptl_crystal_colour colourless
_exptl_crystal_density_diffrn 1.388
_exptl_crystal_density_method 'not measured'
_exptl_crystal_description block
_exptl_crystal_F_000 504
_exptl_crystal_size_max 0.60
_exptl_crystal_size_mid 0.49
_exptl_crystal_size_min 0.38
_refine_diff_density_max 0.257
_refine_diff_density_min -0.305
_refine_ls_extinction_coef 0.070(6)
_refine_ls_extinction_expression Fc^*^=kFc[1+0.001xFc^2^\l^3^/sin(2\q)]^-1/4^
_refine_ls_extinction_method SHELXL97
_refine_ls_goodness_of_fit_ref 1.091
_refine_ls_hydrogen_treatment mixed
_refine_ls_matrix_type full
_refine_ls_number_parameters 342
_refine_ls_number_reflns 4037
_refine_ls_number_restraints 0
_refine_ls_restrained_S_all 1.091
_refine_ls_R_factor_all 0.0577
_refine_ls_R_factor_gt 0.0555
_refine_ls_shift/su_max 0.000
_refine_ls_shift/su_mean 0.000
_refine_ls_structure_factor_coef Fsqd
_refine_ls_weighting_details 'calc w=1/[\s^2^(Fo^2^)+(0.0903P)^2^+0.4249P] where P=(Fo^2^+2Fc^2^)/3'
_refine_ls_weighting_scheme calc
_refine_ls_wR_factor_gt 0.1563
_refine_ls_wR_factor_ref 0.1593
_reflns_number_gt 3777
_reflns_number_total 4037
_reflns_threshold_expression I>2\s(I)
_cod_data_source_file hg2186.cif
_cod_data_source_block I
_cod_original_cell_volume 1159.3(2)
_cod_database_code 2212596
_cod_database_fobs_code 2212596

loop_
_symmetry_equiv_pos_as_xyz
'x, y, z'
'-x, -y, -z'

loop_
_atom_site_aniso_label
_atom_site_aniso_U_11
_atom_site_aniso_U_22
_atom_site_aniso_U_33
_atom_site_aniso_U_12
_atom_site_aniso_U_13
_atom_site_aniso_U_23
O1 0.0676(10) 0.0831(11) 0.0410(8) 0.0432(9) 0.0011(7) 0.0014(7)
O2 0.0439(7) 0.0456(7) 0.0419(7) 0.0197(6) -0.0044(6) 0.0033(5)
O3 0.0683(10) 0.0614(9) 0.0464(8) 0.0177(8) -0.0133(7) 0.0216(7)
N1 0.0495(10) 0.0566(10) 0.0477(9) 0.0230(8) -0.0047(7) 0.0168(8)
N2 0.0665(13) 0.0460(10) 0.0601(12) 0.0097(9) -0.0171(10) 0.0182(9)
C2 0.0438(10) 0.0461(10) 0.0354(9) 0.0216(8) -0.0003(7) 0.0106(7)
C3 0.0463(11) 0.0461(10) 0.0380(9) 0.0226(8) 0.0009(8) 0.0082(8)
C4 0.0624(13) 0.0465(11) 0.0606(13) 0.0226(10) 0.0048(10) 0.0176(10)
C5 0.0734(15) 0.0591(13) 0.0679(14) 0.0365(12) 0.0069(12) 0.0292(11)
C6 0.0614(14) 0.0679(14) 0.0577(13) 0.0331(11) -0.0030(10) 0.0262(11)
C7 0.0440(10) 0.0473(10) 0.0424(10) 0.0190(8) 0.0040(8) 0.0106(8)
C8 0.0393(10) 0.0461(10) 0.0468(11) 0.0117(8) 0.0020(8) 0.0169(8)
C9 0.0506(12) 0.0583(12) 0.0607(13) 0.0238(10) 0.0015(10) 0.0150(10)
C10 0.0536(13) 0.0712(15) 0.0819(17) 0.0291(12) -0.0015(12) 0.0269(13)
C11 0.0487(12) 0.0722(15) 0.0644(14) 0.0127(11) -0.0084(10) 0.0307(12)
C12 0.0555(13) 0.0630(13) 0.0465(11) 0.0093(10) -0.0039(9) 0.0184(10)
C13 0.0488(11) 0.0529(11) 0.0447(11) 0.0149(9) 0.0009(9) 0.0146(9)
C14 0.0443(10) 0.0501(11) 0.0415(10) 0.0187(8) -0.0003(8) 0.0153(8)
O21 0.0613(10) 0.0649(11) 0.0973(13) 0.0050(8) -0.0119(9) 0.0475(10)
O22 0.0573(9) 0.0509(8) 0.0420(7) 0.0227(6) -0.0047(6) 0.0115(6)
O23 0.0462(8) 0.0509(8) 0.0547(8) 0.0215(6) 0.0032(6) 0.0148(6)
N21 0.0494(10) 0.0560(10) 0.0456(9) 0.0266(8) 0.0018(7) 0.0163(7)
N22 0.0522(11) 0.0605(11) 0.0526(11) 0.0239(9) 0.0020(9) -0.0019(8)
C22 0.0476(10) 0.0412(9) 0.0402(10) 0.0194(8) 0.0042(8) 0.0140(8)
C23 0.0517(11) 0.0481(10) 0.0424(10) 0.0219(9) 0.0033(8) 0.0156(8)
C24 0.0739(15) 0.0659(13) 0.0448(11) 0.0350(12) 0.0116(10) 0.0130(10)
C25 0.0744(16) 0.0743(15) 0.0587(13) 0.0473(13) 0.0211(11) 0.0228(11)
C26 0.0554(13) 0.0691(14) 0.0581(13) 0.0365(11) 0.0087(10) 0.0244(11)
C27 0.0553(12) 0.0553(12) 0.0471(11) 0.0180(10) 0.0061(9) 0.0263(9)
C28 0.0539(12) 0.0576(12) 0.0371(9) 0.0223(9) 0.0081(8) 0.0199(8)
C29 0.0619(13) 0.0592(12) 0.0531(12) 0.0244(10) 0.0088(10) 0.0243(10)
C30 0.0699(15) 0.0771(16) 0.0654(14) 0.0398(13) 0.0154(12) 0.0359(12)
C31 0.0584(14) 0.0890(18) 0.0602(14) 0.0313(13) 0.0030(11) 0.0271(13)
C32 0.0588(14) 0.0717(15) 0.0678(15) 0.0179(12) 0.0000(11) 0.0201(12)
C33 0.0576(13) 0.0589(13) 0.0550(12) 0.0208(10) 0.0049(10) 0.0202(10)
C34 0.0468(11) 0.0444(10) 0.0421(10) 0.0212(8) 0.0031(8) 0.0147(8)

loop_
_atom_site_type_symbol
_atom_site_label
_atom_site_fract_x
_atom_site_fract_y
_atom_site_fract_z
_atom_site_U_iso_or_equiv
_atom_site_thermal_displace_type
_atom_site_calc_flag
_atom_site_refinement_flags
_atom_site_occupancy
O O1 0.3533(2) 0.42130(18) 0.15757(10) 0.0654(6) Uani . . 1.000
O O2 0.27575(17) 0.57103(13) 0.26540(9) 0.0468(4) Uani . . 1.000
O O3 0.0911(2) 0.32310(16) 0.27798(11) 0.0619(5) Uani . . 1.000
N N1 -0.1587(2) 0.42160(18) 0.09933(13) 0.0522(6) Uani . . 1.000
N N2 -0.1102(3) 0.1944(2) 0.14011(15) 0.0630(7) Uani . . 1.000
C C2 -0.0110(2) 0.43384(19) 0.16391(13) 0.0421(6) Uani . . 1.000
C C3 0.1234(3) 0.55248(19) 0.19558(13) 0.0442(6) Uani . . 1.000
C C4 0.1080(3) 0.6612(2) 0.16188(17) 0.0566(7) Uani . . 1.000
C C5 -0.0446(3) 0.6487(2) 0.09728(18) 0.0636(8) Uani . . 1.000
C C6 -0.1721(3) 0.5282(2) 0.06773(17) 0.0611(8) Uani . . 1.000
C C7 0.3796(3) 0.4935(2) 0.23966(14) 0.0452(6) Uani . . 1.000
C C8 0.5227(2) 0.50676(19) 0.32300(14) 0.0449(6) Uani . . 1.000
C C9 0.6262(3) 0.4201(2) 0.31003(18) 0.0576(7) Uani . . 1.000
C C10 0.7558(3) 0.4253(3) 0.3880(2) 0.0690(9) Uani . . 1.000
C C11 0.7818(3) 0.5169(3) 0.47842(18) 0.0639(8) Uani . . 1.000
C C12 0.6814(3) 0.6047(2) 0.49161(16) 0.0584(7) Uani . . 1.000
C C13 0.5505(3) 0.6000(2) 0.41394(14) 0.0504(6) Uani . . 1.000
C C14 -0.0053(3) 0.3118(2) 0.19952(14) 0.0458(6) Uani . . 1.000
O O21 0.6245(2) 0.77596(18) 0.24922(15) 0.0769(7) Uani . . 1.000
O O22 0.71922(19) 1.00190(14) 0.27724(10) 0.0519(5) Uani . . 1.000
O O23 0.77359(18) 0.89864(14) 0.09346(10) 0.0510(5) Uani . . 1.000
N N21 0.3500(2) 0.92382(18) 0.06708(12) 0.0497(6) Uani . . 1.000
N N22 0.5289(3) 0.7528(2) -0.01236(14) 0.0591(6) Uani . . 1.000
C C22 0.5043(3) 0.92774(18) 0.11992(13) 0.0426(6) Uani . . 1.000
C C23 0.5607(3) 0.9976(2) 0.21928(14) 0.0470(6) Uani . . 1.000
C C24 0.4608(3) 1.0697(2) 0.26273(16) 0.0603(8) Uani . . 1.000
C C25 0.3053(3) 1.0698(3) 0.20679(17) 0.0637(8) Uani . . 1.000
C C26 0.2545(3) 0.9943(2) 0.11039(17) 0.0576(8) Uani . . 1.000
C C27 0.7397(3) 0.8790(2) 0.28470(15) 0.0511(7) Uani . . 1.000
C C28 0.9153(3) 0.8926(2) 0.34210(14) 0.0479(6) Uani . . 1.000
C C29 0.9481(3) 0.7746(2) 0.35712(16) 0.0563(7) Uani . . 1.000
C C30 1.1082(3) 0.7809(3) 0.41162(18) 0.0652(9) Uani . . 1.000
C C31 1.2348(3) 0.9024(3) 0.45074(18) 0.0684(9) Uani . . 1.000
C C32 1.2020(3) 1.0193(3) 0.43663(19) 0.0688(8) Uani . . 1.000
C C33 1.0429(3) 1.0148(2) 0.38174(17) 0.0573(7) Uani . . 1.000
C C34 0.6149(3) 0.85769(19) 0.06589(14) 0.0440(6) Uani . . 1.000
H H2A -0.126(3) 0.113(3) 0.154(2) 0.076(8) Uiso . . 1.000
H H2B -0.185(4) 0.189(3) 0.091(2) 0.085(9) Uiso . . 1.000
H H4 0.20050 0.74260 0.18280 0.0680 Uiso calc R 1.000
H H5 -0.06100 0.72210 0.07370 0.0760 Uiso calc R 1.000
H H6 -0.27630 0.51960 0.02210 0.0730 Uiso calc R 1.000
H H9 0.60850 0.35710 0.24770 0.0690 Uiso calc R 1.000
H H10 0.82670 0.36560 0.37920 0.0830 Uiso calc R 1.000
H H11 0.86970 0.51930 0.53190 0.0770 Uiso calc R 1.000
H H12 0.70140 0.66870 0.55380 0.0700 Uiso calc R 1.000
H H13 0.48040 0.66020 0.42300 0.0600 Uiso calc R 1.000
H H22A 0.594(4) 0.715(3) -0.051(2) 0.076(8) Uiso . . 1.000
H H22B 0.411(4) 0.728(3) -0.031(2) 0.078(8) Uiso . . 1.000
H H24 0.49840 1.11880 0.33030 0.0720 Uiso calc R 1.000
H H25 0.23520 1.12090 0.23440 0.0760 Uiso calc R 1.000
H H26 0.14550 0.99190 0.07230 0.0690 Uiso calc R 1.000
H H29 0.86050 0.69020 0.32990 0.0680 Uiso calc R 1.000
H H30 1.13080 0.70060 0.42210 0.0780 Uiso calc R 1.000
H H31 1.34530 0.90610 0.48760 0.0820 Uiso calc R 1.000
H H32 1.28960 1.10360 0.46490 0.0830 Uiso calc R 1.000
H H33 1.02140 1.09540 0.37130 0.0690 Uiso calc R 1.000

loop_
_atom_type_symbol
_atom_type_description
_atom_type_scat_dispersion_real
_atom_type_scat_dispersion_imag
_atom_type_scat_source
C C 0.0033 0.0016 'International Tables Vol C Tables 4.2.6.8 and 6.1.1.4'
H H 0.0000 0.0000 'International Tables Vol C Tables 4.2.6.8 and 6.1.1.4'
N N 0.0061 0.0033 'International Tables Vol C Tables 4.2.6.8 and 6.1.1.4'
O O 0.0106 0.0060 'International Tables Vol C Tables 4.2.6.8 and 6.1.1.4'

loop_
_geom_angle_atom_site_label_1
_geom_angle_atom_site_label_2
_geom_angle_atom_site_label_3
_geom_angle
_geom_angle_publ_flag
C3 O2 C7 117.08(15) n
C23 O22 C27 116.05(17) n
C2 N1 C6 118.05(19) n
H2A N2 H2B 112(3) no
C14 N2 H2B 123(2) no
C14 N2 H2A 124.7(17) no
C22 N21 C26 118.65(18) n
H22A N22 H22B 122(3) no
C34 N22 H22B 120.4(19) no
C34 N22 H22A 116.8(19) no
N1 C2 C3 120.80(19) n
N1 C2 C14 115.75(18) n
C3 C2 C14 123.45(17) no
C2 C3 C4 120.5(2) no
O2 C3 C2 122.46(18) n
O2 C3 C4 117.01(19) n
C3 C4 C5 118.3(2) no
C4 C5 C6 118.5(2) no
N1 C6 C5 123.8(2) n
O2 C7 C8 112.37(16) n
O1 C7 C8 125.5(2) n
O1 C7 O2 122.1(2) n
C7 C8 C9 118.53(19) no
C7 C8 C13 121.54(18) no
C9 C8 C13 119.88(19) no
C8 C9 C10 119.9(2) no
C9 C10 C11 120.1(3) no
C10 C11 C12 120.4(2) no
C11 C12 C13 120.0(2) no
C8 C13 C12 119.7(2) no
O3 C14 C2 121.55(19) n
O3 C14 N2 123.3(2) n
N2 C14 C2 115.19(18) n
C3 C4 H4 121.00 no
C5 C4 H4 121.00 no
C6 C5 H5 121.00 no
C4 C5 H5 121.00 no
C5 C6 H6 118.00 no
N1 C6 H6 118.00 no
C10 C9 H9 120.00 no
C8 C9 H9 120.00 no
C11 C10 H10 120.00 no
C9 C10 H10 120.00 no
C12 C11 H11 120.00 no
C10 C11 H11 120.00 no
C11 C12 H12 120.00 no
C13 C12 H12 120.00 no
C12 C13 H13 120.00 no
C8 C13 H13 120.00 no
N21 C22 C23 120.9(2) n
N21 C22 C34 116.78(16) n
C23 C22 C34 122.3(2) no
O22 C23 C24 117.73(18) n
O22 C23 C22 122.7(2) n
C22 C23 C24 119.6(2) no
C23 C24 C25 119.0(2) no
C24 C25 C26 118.3(2) no
N21 C26 C25 123.4(2) n
O22 C27 C28 112.11(18) n
O21 C27 C28 125.9(2) n
O21 C27 O22 122.0(2) n
C27 C28 C29 116.8(2) no
C27 C28 C33 123.3(2) no
C29 C28 C33 119.9(2) no
C28 C29 C30 119.7(2) no
C29 C30 C31 120.3(3) no
C30 C31 C32 120.1(2) no
C31 C32 C33 120.5(3) no
C28 C33 C32 119.6(2) no
O23 C34 N22 123.7(2) n
O23 C34 C22 120.88(18) n
N22 C34 C22 115.4(2) n
C23 C24 H24 120.00 no
C25 C24 H24 120.00 no
C24 C25 H25 121.00 no
C26 C25 H25 121.00 no
N21 C26 H26 118.00 no
C25 C26 H26 118.00 no
C28 C29 H29 120.00 no
C30 C29 H29 120.00 no
C29 C30 H30 120.00 no
C31 C30 H30 120.00 no
C30 C31 H31 120.00 no
C32 C31 H31 120.00 no
C31 C32 H32 120.00 no
C33 C32 H32 120.00 no
C28 C33 H33 120.00 no
C32 C33 H33 120.00 no

loop_
_geom_bond_atom_site_label_1
_geom_bond_atom_site_label_2
_geom_bond_distance
_geom_bond_publ_flag
O1 C7 1.203(2) n
O2 C3 1.397(3) n
O2 C7 1.347(3) n
O3 C14 1.227(3) n
O21 C27 1.195(3) n
O22 C23 1.395(3) n
O22 C27 1.375(3) n
O23 C34 1.228(3) n
N1 C6 1.340(3) n
N1 C2 1.346(2) n
N2 C14 1.321(3) n
N2 H2A 0.92(3) no
N2 H2B 0.83(3) no
N21 C22 1.338(3) n
N21 C26 1.335(3) n
N22 C34 1.325(3) n
N22 H22A 0.93(3) no
N22 H22B 0.91(3) no
C2 C14 1.515(3) no
C2 C3 1.382(3) no
C3 C4 1.381(3) no
C4 C5 1.376(4) no
C5 C6 1.368(3) no
C7 C8 1.478(3) no
C8 C9 1.383(3) no
C8 C13 1.389(3) no
C9 C10 1.385(4) no
C10 C11 1.379(4) no
C11 C12 1.373(4) no
C12 C13 1.391(3) no
C4 H4 0.9500 no
C5 H5 0.9500 no
C6 H6 0.9500 no
C9 H9 0.9500 no
C10 H10 0.9500 no
C11 H11 0.9500 no
C12 H12 0.9500 no
C13 H13 0.9500 no
C22 C34 1.508(3) no
C22 C23 1.392(3) no
C23 C24 1.374(3) no
C24 C25 1.379(4) no
C25 C26 1.369(3) no
C27 C28 1.479(3) no
C28 C33 1.379(3) no
C28 C29 1.394(3) no
C29 C30 1.379(4) no
C30 C31 1.370(4) no
C31 C32 1.378(4) no
C32 C33 1.380(4) no
C24 H24 0.9500 no
C25 H25 0.9500 no
C26 H26 0.9500 no
C29 H29 0.9500 no
C30 H30 0.9500 no
C31 H31 0.9500 no
C32 H32 0.9500 no
C33 H33 0.9500 no

loop_
_geom_contact_atom_site_label_1
_geom_contact_atom_site_label_2
_geom_contact_distance
_geom_contact_site_symmetry_2
_geom_contact_publ_flag
O1 O3 3.191(2) . no
O1 C2 3.035(2) . no
O1 C14 3.147(3) . no
O1 N22 2.909(3) 2_665 no
O2 C30 3.390(3) 1_455 no
O2 O3 2.794(2) . no
O3 O1 3.191(2) . no
O3 C12 3.340(3) 2_666 no
O3 C7 2.879(3) . no
O3 C11 3.390(3) 2_666 no
O3 O2 2.794(2) . no
O21 C22 2.941(3) . no
O21 C34 3.014(3) . no
O21 O23 3.198(2) . no
O21 C8 3.288(3) . no
O21 C7 3.166(3) . no
O22 O23 2.801(2) . no
O23 C27 2.922(3) . no
O23 C5 3.316(3) 1_655 no
O23 O21 3.198(2) . no
O23 O22 2.801(2) . no
O23 N2 2.922(3) 1_665 no
O1 H9 2.5700 . no
O1 H22A 2.03(3) 2_665 no
O1 H6 2.8400 2_565 no
O2 H13 2.4000 . no
O3 H10 2.9000 1_455 no
O3 H25 2.6600 1_545 no
O3 H11 2.7800 2_666 no
O3 H12 2.6900 2_666 no
O21 H29 2.5300 . no
O22 H2A 2.74(3) 1_665 no
O22 H33 2.4400 . no
O23 H5 2.5300 1_655 no
O23 H2A 2.12(3) 1_665 no
N1 N22 3.021(3) 2_565 no
N1 N2 2.710(3) . no
N2 O23 2.922(3) 1_445 no
N2 N1 2.710(3) . no
N2 N21 3.066(3) 2_565 no
N21 C34 3.376(3) 2_675 no
N21 N22 2.747(3) . no
N21 N2 3.066(3) 2_565 no
N22 O1 2.909(3) 2_665 no
N22 N21 2.747(3) . no
N22 N1 3.021(3) 2_565 no
N1 H22B 2.18(3) 2_565 no
N1 H2B 2.39(3) . no
N21 H22B 2.42(3) . no
N21 H2B 2.31(3) 2_565 no
C2 O1 3.035(2) . no
C3 C30 3.513(3) 1_455 no
C4 C29 3.427(3) 1_455 no
C4 C30 3.561(3) 1_455 no
C5 O23 3.316(3) 1_455 no
C7 O3 2.879(3) . no
C7 C14 3.171(3) . no
C7 O21 3.166(3) . no
C8 O21 3.288(3) . no
C9 C24 3.494(3) 1_545 no
C11 C13 3.544(4) 2_666 no
C11 O3 3.390(3) 2_666 no
C12 C13 3.302(3) 2_666 no
C12 C12 3.385(3) 2_666 no
C12 O3 3.340(3) 2_666 no
C13 C12 3.302(3) 2_666 no
C13 C11 3.544(4) 2_666 no
C14 C7 3.171(3) . no
C14 O1 3.147(3) . no
C22 O21 2.941(3) . no
C24 C9 3.494(3) 1_565 no
C26 C34 3.550(3) 2_675 no
C27 C34 3.110(3) . no
C27 O23 2.922(3) . no
C28 C32 3.518(3) 2_776 no
C29 C4 3.427(3) 1_655 no
C30 O2 3.390(3) 1_655 no
C30 C4 3.561(3) 1_655 no
C30 C3 3.513(3) 1_655 no
C32 C28 3.518(3) 2_776 no
C34 C26 3.550(3) 2_675 no
C34 N21 3.376(3) 2_675 no
C34 C27 3.110(3) . no
C34 O21 3.014(3) . no
C6 H22B 2.83(3) 2_565 no
C8 H29 2.9800 . no
C9 H29 2.9800 . no
C10 H11 2.9400 2_766 no
C11 H11 2.9900 2_766 no
C12 H32 2.9400 2_776 no
C13 H29 3.1000 . no
C13 H32 3.0400 2_776 no
C22 H2A 3.10(3) 1_665 no
C23 H2A 3.02(3) 1_665 no
C24 H9 3.0900 1_565 no
C26 H2B 2.97(3) 2_565 no
C26 H4 3.0800 . no
C34 H2A 2.86(3) 1_665 no
H2A C34 2.86(3) 1_445 no
H2A O23 2.12(3) 1_445 no
H2A C22 3.10(3) 1_445 no
H2A O22 2.74(3) 1_445 no
H2A C23 3.02(3) 1_445 no
H2B H22B 2.34(5) 2_565 no
H2B N21 2.31(3) 2_565 no
H2B C26 2.97(3) 2_565 no
H2B N1 2.39(3) . no
H4 C26 3.0800 . no
H5 O23 2.5300 1_455 no
H6 O1 2.8400 2_565 no
H9 O1 2.5700 . no
H9 C24 3.0900 1_545 no
H10 H11 2.4500 2_766 no
H10 O3 2.9000 1_655 no
H11 O3 2.7800 2_666 no
H11 H10 2.4500 2_766 no
H11 C10 2.9400 2_766 no
H11 C11 2.9900 2_766 no
H11 H11 2.5600 2_766 no
H11 H30 2.5800 2_766 no
H12 H32 2.4800 2_776 no
H12 O3 2.6900 2_666 no
H13 O2 2.4000 . no
H22A O1 2.03(3) 2_665 no
H22B N21 2.42(3) . no
H22B N1 2.18(3) 2_565 no
H22B C6 2.83(3) 2_565 no
H22B H2B 2.34(5) 2_565 no
H25 O3 2.6600 1_565 no
H29 O21 2.5300 . no
H29 C8 2.9800 . no
H29 C9 2.9800 . no
H29 C13 3.1000 . no
H30 H11 2.5800 2_766 no
H32 C12 2.9400 2_776 no
H32 C13 3.0400 2_776 no
H32 H12 2.4800 2_776 no
H33 O22 2.4400 . no

loop_
_geom_hbond_atom_site_label_D
_geom_hbond_atom_site_label_H
_geom_hbond_atom_site_label_A
_geom_hbond_site_symmetry_A
_geom_hbond_distance_DH
_geom_hbond_distance_HA
_geom_hbond_distance_DA
_geom_hbond_angle_DHA
_geom_hbond_publ_flag
N2 H2B N1 . 0.83(3) 2.39(3) 2.710(3) 103(2) yes
N22 H22B N21 . 0.91(3) 2.42(3) 2.747(3) 101(2) yes
C4 H4 Py(B) . 0.95 2.95 3.831(2) 155 yes
C29 H29 Ph(A) . 0.95 2.78 3.533(3) 136 yes
N2 H2A O23 1_445 0.92(3) 2.12(3) 2.922(3) 145(2) yes
N2 H2B N21 2_565 0.83(3) 2.31(3) 3.066(3) 151(3) yes
N22 H22A O1 2_665 0.93(3) 2.03(3) 2.909(3) 158(3) yes
N22 H22B N1 2_565 0.91(3) 2.18(3) 3.021(3) 153(3) yes
C5 H5 O23 1_455 0.95 2.53 3.316(3) 140 yes

loop_
_geom_torsion_atom_site_label_1
_geom_torsion_atom_site_label_2
_geom_torsion_atom_site_label_3
_geom_torsion_atom_site_label_4
_geom_torsion
_geom_torsion_publ_flag
C7 O2 C3 C2 67.2(3) no
C7 O2 C3 C4 -115.7(2) no
C3 O2 C7 O1 7.5(3) no
C3 O2 C7 C8 -171.54(17) no
C23 O22 C27 C28 176.25(17) no
C23 O22 C27 O21 -5.0(3) no
C27 O22 C23 C22 -62.2(3) no
C27 O22 C23 C24 120.1(2) no
C6 N1 C2 C14 178.13(19) no
C2 N1 C6 C5 0.0(3) no
C6 N1 C2 C3 -0.8(3) no
C22 N21 C26 C25 -0.7(3) no
C26 N21 C22 C34 -174.34(19) no
C26 N21 C22 C23 3.5(3) no
N1 C2 C3 C4 0.4(3) no
N1 C2 C3 O2 177.37(18) no
C14 C2 C3 O2 -1.5(3) no
C14 C2 C3 C4 -178.4(2) no
N1 C2 C14 O3 -156.0(2) no
N1 C2 C14 N2 24.2(3) no
C3 C2 C14 O3 22.9(3) no
C3 C2 C14 N2 -156.9(2) no
O2 C3 C4 C5 -176.3(2) no
C2 C3 C4 C5 0.8(3) no
C3 C4 C5 C6 -1.5(4) no
C4 C5 C6 N1 1.2(4) no
O2 C7 C8 C13 -5.7(3) no
O1 C7 C8 C9 -7.1(3) no
O1 C7 C8 C13 175.3(2) no
O2 C7 C8 C9 171.84(19) no
C7 C8 C9 C10 -176.7(2) no
C13 C8 C9 C10 0.8(3) no
C7 C8 C13 C12 176.9(2) no
C9 C8 C13 C12 -0.6(3) no
C8 C9 C10 C11 -0.1(4) no
C9 C10 C11 C12 -0.9(4) no
C10 C11 C12 C13 1.1(4) no
C11 C12 C13 C8 -0.4(4) no
N21 C22 C23 O22 178.75(19) no
N21 C22 C23 C24 -3.6(3) no
C34 C22 C23 O22 -3.6(3) no
C34 C22 C23 C24 174.2(2) no
N21 C22 C34 O23 149.7(2) no
N21 C22 C34 N22 -29.2(3) no
C23 C22 C34 O23 -28.1(3) no
C23 C22 C34 N22 153.0(2) no
O22 C23 C24 C25 178.6(2) no
C22 C23 C24 C25 0.8(3) no
C23 C24 C25 C26 1.9(4) no
C24 C25 C26 N21 -2.0(4) no
O21 C27 C28 C29 -0.9(3) no
O21 C27 C28 C33 -179.7(2) no
O22 C27 C28 C29 177.80(19) no
O22 C27 C28 C33 -0.9(3) no
C27 C28 C29 C30 -178.8(2) no
C33 C28 C29 C30 0.0(3) no
C27 C28 C33 C32 178.3(2) no
C29 C28 C33 C32 -0.4(3) no
C28 C29 C30 C31 -0.1(4) no
C29 C30 C31 C32 0.7(4) no
C30 C31 C32 C33 -1.1(4) no
C31 C32 C33 C28 1.0(4) no

loop_
_cod_related_entry_id
_cod_related_entry_database
_cod_related_entry_code
1 ChemSpider 24737257
